data_7126179
loop_
_publ_author_name
'Otani, Takashi'
'Sasayama, Takuma'
'Iwashimizu, Chisaki'
'Kanyiva, Kyalo Stephen'
'Kawai, Hidetoshi'
'Shibata, Takanori'

_publ_section_title
;
 Short-step synthesis and chiroptical properties of
 polyaza[5]-[9]helicenes with blue to green-colour emission.
;
_journal_issue 32
_journal_name_full 'Chemical communications (Cambridge, England)'
_journal_page_first 4484
_journal_page_last 4487
_journal_paper_doi 10.1039/d0cc01194k
_journal_volume 56
_journal_year 2020
_chemical_absolute_configuration 'CHOOSE rm ad rmad syn or unk'
_chemical_formula_moiety 'C16 H10 N4'
_chemical_formula_sum 'C16 H10 N4'
_chemical_formula_weight 258.28
_space_group_crystal_system monoclinic
_space_group_IT_number 7
_space_group_name_Hall 'P -2yac'
_space_group_name_H-M_alt 'P 1 n 1'
_atom_sites_solution_hydrogens geom
_atom_sites_solution_primary direct
_atom_sites_solution_secondary difmap
_audit_update_record
;
2020-01-23 deposited with the CCDC.	2020-03-10 downloaded from the CCDC.
;
_cell_angle_alpha 90.0000
_cell_angle_beta 92.273(7)
_cell_angle_gamma 90.0000
_cell_formula_units_Z 2
_cell_length_a 11.6524(7)
_cell_length_b 4.0000(2)
_cell_length_c 14.3571(8)
_cell_measurement_reflns_used 6834
_cell_measurement_temperature 296
_cell_measurement_theta_max 68.05
_cell_measurement_theta_min 3.08
_cell_volume 668.65(6)
_computing_cell_refinement 'RAPID AUTO'
_computing_data_collection 'RAPID AUTO (Rigaku, ????)'
_computing_data_reduction 'RAPID AUTO'
_computing_molecular_graphics 'CrystalStructure 4.2.4'
_computing_publication_material 'CrystalStructure 4.2.4 (Rigaku, 2016)'
_computing_structure_refinement 'SHELXL Version 2014/6 (Sheldrick, 2008)'
_computing_structure_solution 'SHELXT Version 2014/4 (Sheldrick, 2014)'
_diffrn_ambient_temperature 296
_diffrn_detector_area_resol_mean 10.000
_diffrn_measured_fraction_theta_full 0.999
_diffrn_measured_fraction_theta_max 0.999
_diffrn_measurement_device_type 'Rigaku R-AXIS RAPID'
_diffrn_measurement_method \w
_diffrn_radiation_type 'Cu K\a'
_diffrn_radiation_wavelength 1.54187
_diffrn_reflns_av_R_equivalents 0.0474
_diffrn_reflns_Laue_measured_fraction_full 0.999
_diffrn_reflns_Laue_measured_fraction_max 0.999
_diffrn_reflns_limit_h_max 13
_diffrn_reflns_limit_h_min -14
_diffrn_reflns_limit_k_max 4
_diffrn_reflns_limit_k_min -4
_diffrn_reflns_limit_l_max 17
_diffrn_reflns_limit_l_min -17
_diffrn_reflns_number 6812
_diffrn_reflns_point_group_measured_fraction_full 0.974
_diffrn_reflns_point_group_measured_fraction_max 0.973
_diffrn_reflns_theta_full 67.687
_diffrn_reflns_theta_max 68.045
_diffrn_reflns_theta_min 4.796
_diffrn_standards_number 0
_exptl_absorpt_coefficient_mu 1.279
_exptl_absorpt_correction_T_max 0.880
_exptl_absorpt_correction_T_min 0.600
_exptl_absorpt_correction_type multi-scan
_exptl_absorpt_process_details 'ABSCOR (Rigaku, 1995)'
_exptl_crystal_colour colorless
_exptl_crystal_density_diffrn 2.565
_exptl_crystal_density_method 'not measured'
_exptl_crystal_description platelet
_exptl_crystal_F_000 536.00
_exptl_crystal_size_max 0.200
_exptl_crystal_size_mid 0.100
_exptl_crystal_size_min 0.100
_refine_diff_density_max 2.11
_refine_diff_density_min -0.60
_refine_ls_abs_structure_details
;
 Flack x determined using 941 quotients [(I+)-(I-)]/[(I+)+(I-)]
 (Parsons, Flack and Wagner, Acta Cryst. B69 (2013) 249-259).
;
_refine_ls_abs_structure_Flack 0.2(3)
_refine_ls_extinction_method none
_refine_ls_goodness_of_fit_ref 1.892
_refine_ls_hydrogen_treatment constr
_refine_ls_number_parameters 181
_refine_ls_number_reflns 2366
_refine_ls_number_restraints 2
_refine_ls_R_factor_all 0.1641
_refine_ls_R_factor_gt 0.1609
_refine_ls_shift/su_max 0.000
_refine_ls_structure_factor_coef Fsqd
_refine_ls_weighting_details 'w = 1/[\s^2^(Fo^2^)+(0.2000P)^2^] where P=(Fo^2^+2Fc^2^)/3'
_refine_ls_weighting_scheme calc
_refine_ls_wR_factor_gt 0.4010
_refine_ls_wR_factor_ref 0.4065
_reflns_Friedel_coverage 0.944
_reflns_Friedel_fraction_full 0.949
_reflns_Friedel_fraction_max 0.946
_reflns_number_gt 2181
_reflns_number_total 2366
_reflns_threshold_expression F^2^>2.0\s(F^2^)
_cod_data_source_file d0cc01194k2.cif
_cod_data_source_block 20181115-5helicene-2
_cod_depositor_comments
;
Adding full bibliography for 7126178--7126180.cif.

2025-01-30
Z value fixed to be consistent with given formula
                 miguel
;
_cod_original_formula_units_Z 4
_cod_original_cell_volume 668.66(7)
_cod_database_code 7126179
_shelxl_version_number 2014/6

loop_
_space_group_symop_id
_space_group_symop_operation_xyz
1 +X,+Y,+Z
2 1/2+X,-Y,1/2+Z

loop_
_atom_site_label
_atom_site_type_symbol
_atom_site_fract_x
_atom_site_fract_y
_atom_site_fract_z
_atom_site_U_iso_or_equiv
_atom_site_adp_type
_atom_site_occupancy
_atom_site_site_symmetry_order
_atom_site_calc_flag
_atom_site_refinement_flags_posn
_atom_site_refinement_flags_adp
_atom_site_refinement_flags_occupancy
_atom_site_disorder_assembly
_atom_site_disorder_group
N1 N 0.8456(8) 0.234(2) 0.4266(6) 0.047(2) Uani 1 1 d . . . . .
N2 N 0.4580(9) 0.233(2) 0.5505(7) 0.047(2) Uani 1 1 d . . . . .
N3 N 0.3885(9) 0.531(3) 0.4295(6) 0.053(2) Uani 1 1 d . . . . .
N4 N 0.7534(8) 0.073(2) 0.5547(6) 0.046(2) Uani 1 1 d . . . . .
C5 C 0.8551(9) 0.076(3) 0.5047(7) 0.044(2) Uani 1 1 d . . . . .
C6 C 0.7338(9) 0.346(3) 0.4201(7) 0.042(2) Uani 1 1 d . . . . .
C7 C 0.5493(9) 0.315(2) 0.4981(6) 0.039(2) Uani 1 1 d . . . . .
C8 C 0.5682(9) 0.614(3) 0.3475(6) 0.043(2) Uani 1 1 d . . . . .
H8 H 0.5349 0.7409 0.2993 0.052 Uiso 1 1 calc R U . . .
C9 C 0.6815(10) 0.531(3) 0.3488(7) 0.047(2) Uani 1 1 d . . . . .
H9 H 0.7255 0.6018 0.2999 0.056 Uiso 1 1 calc R U . . .
C10 C 0.5025(9) 0.499(3) 0.4225(7) 0.044(2) Uani 1 1 d . . . . .
C11 C 0.3600(9) 0.367(3) 0.5030(7) 0.045(2) Uani 1 1 d . . . . .
C12 C 0.4511(11) 0.056(3) 0.6325(8) 0.056(3) Uani 1 1 d . . . . .
H12 H 0.5172 -0.0269 0.6629 0.067 Uiso 1 1 calc R U . . .
C13 C 0.6750(8) 0.243(3) 0.4975(6) 0.038(2) Uani 1 1 d . . . . .
C14 C 0.7488(12) -0.050(3) 0.6423(7) 0.057(3) Uani 1 1 d . . . . .
H14 H 0.6833 -0.0289 0.6769 0.069 Uiso 1 1 calc R U . . .
C15 C 0.3467(12) 0.003(4) 0.6682(8) 0.058(3) Uani 1 1 d . . . . .
H15 H 0.3419 -0.1153 0.7237 0.069 Uiso 1 1 calc R U . . .
C16 C 0.2440(12) 0.124(4) 0.6227(11) 0.071(4) Uani 1 1 d . . . . .
H16 H 0.1731 0.0771 0.6472 0.085 Uiso 1 1 calc R U . . .
C17 C 0.9437(12) -0.229(3) 0.6302(10) 0.061(3) Uani 1 1 d . . . . .
H17 H 1.0062 -0.3439 0.6567 0.073 Uiso 1 1 calc R U . . .
C18 C 0.9535(12) -0.089(3) 0.5473(11) 0.063(3) Uani 1 1 d . . . . .
H18 H 1.0227 -0.0968 0.5172 0.076 Uiso 1 1 calc R U . . .
C19 C 0.2502(11) 0.308(4) 0.5428(10) 0.060(3) Uani 1 1 d . . . . .
H19 H 0.1837 0.3958 0.5143 0.072 Uiso 1 1 calc R U . . .
C20 C 0.8462(15) -0.210(4) 0.6777(9) 0.069(4) Uani 1 1 d . . . . .
H20 H 0.8446 -0.3073 0.7364 0.083 Uiso 1 1 calc R U . . .

loop_
_atom_site_aniso_label
_atom_site_aniso_U_11
_atom_site_aniso_U_22
_atom_site_aniso_U_33
_atom_site_aniso_U_23
_atom_site_aniso_U_13
_atom_site_aniso_U_12
N1 0.045(5) 0.059(6) 0.037(4) -0.002(4) 0.012(4) -0.008(4)
N2 0.054(5) 0.039(5) 0.048(5) -0.011(4) 0.007(4) -0.008(4)
N3 0.051(5) 0.056(6) 0.051(5) -0.011(4) -0.012(4) 0.011(4)
N4 0.047(5) 0.040(5) 0.052(5) -0.009(4) 0.004(4) -0.008(4)
C5 0.036(5) 0.046(6) 0.048(6) -0.004(4) -0.008(4) -0.008(4)
C6 0.048(5) 0.039(5) 0.039(5) -0.006(4) 0.003(4) -0.006(4)
C7 0.048(6) 0.037(5) 0.032(5) -0.009(4) 0.005(4) -0.004(4)
C8 0.055(6) 0.046(6) 0.028(4) -0.005(4) 0.004(4) -0.012(4)
C9 0.059(6) 0.040(5) 0.041(5) 0.001(4) 0.007(4) -0.009(4)
C10 0.048(6) 0.036(5) 0.047(5) -0.010(4) 0.000(4) -0.005(4)
C11 0.043(6) 0.051(7) 0.043(6) -0.005(5) 0.010(4) 0.002(4)
C12 0.057(7) 0.066(8) 0.044(6) -0.001(5) 0.010(5) 0.001(6)
C13 0.040(5) 0.051(6) 0.022(4) -0.004(3) -0.010(3) -0.003(4)
C14 0.074(8) 0.065(8) 0.031(5) 0.007(5) -0.013(5) -0.011(6)
C15 0.069(8) 0.065(7) 0.041(5) -0.013(5) 0.026(5) -0.028(6)
C16 0.063(8) 0.071(9) 0.081(9) -0.026(7) 0.029(7) -0.029(7)
C17 0.064(7) 0.049(7) 0.067(8) 0.007(6) -0.018(6) -0.003(6)
C18 0.053(7) 0.052(7) 0.083(9) -0.006(6) -0.018(6) 0.004(5)
C19 0.047(7) 0.067(8) 0.066(7) -0.028(6) 0.003(5) -0.002(5)
C20 0.090(11) 0.065(9) 0.050(7) 0.015(6) -0.024(7) -0.008(7)

loop_
_atom_type_symbol
_atom_type_description
_atom_type_scat_dispersion_real
_atom_type_scat_dispersion_imag
_atom_type_scat_source
C C 0.0181 0.0091
;
International Tables for Crystallography
(Vol. C, Tables 4.2.6.8 and 6.1.1.4)
;
H H 0.0000 0.0000
;
International Tables for Crystallography
(Vol. C, Table 6.1.1.4)
;
N N 0.0311 0.0180
;
International Tables for Crystallography
(Vol. C, Tables 4.2.6.8 and 6.1.1.4)
;

loop_
_geom_angle_atom_site_label_1
_geom_angle_atom_site_label_2
_geom_angle_atom_site_label_3
_geom_angle
_geom_angle_site_symmetry_1
_geom_angle_site_symmetry_3
_geom_angle_publ_flag
C5 N1 C6 105.5(8) . . ?
C7 N2 C12 131.7(10) . . ?
C7 N2 C11 106.0(9) . . ?
C12 N2 C11 122.3(10) . . ?
C11 N3 C10 107.3(9) . . ?
C14 N4 C13 132.9(10) . . ?
C14 N4 C5 122.9(10) . . ?
C13 N4 C5 104.0(8) . . ?
N1 C5 N4 113.9(9) . . ?
N1 C5 C18 129.4(12) . . ?
N4 C5 C18 116.8(10) . . ?
N1 C6 C9 127.8(10) . . ?
N1 C6 C13 110.1(9) . . ?
C9 C6 C13 122.1(10) . . ?
N2 C7 C10 105.3(9) . . ?
N2 C7 C13 137.9(9) . . ?
C10 C7 C13 116.6(8) . . ?
C9 C8 C10 117.5(10) . . ?
C9 C8 H8 121.2 . . ?
C10 C8 H8 121.2 . . ?
C8 C9 C6 122.7(10) . . ?
C8 C9 H9 118.7 . . ?
C6 C9 H9 118.7 . . ?
N3 C10 C7 110.4(9) . . ?
N3 C10 C8 126.1(10) . . ?
C7 C10 C8 123.4(10) . . ?
N3 C11 N2 110.9(9) . . ?
N3 C11 C19 131.7(11) . . ?
N2 C11 C19 117.4(10) . . ?
C15 C12 N2 119.1(13) . . ?
C15 C12 H12 120.5 . . ?
N2 C12 H12 120.5 . . ?
N4 C13 C6 106.6(9) . . ?
N4 C13 C7 135.8(9) . . ?
C6 C13 C7 117.5(9) . . ?
N4 C14 C20 116.6(12) . . ?
N4 C14 H14 121.7 . . ?
C20 C14 H14 121.7 . . ?
C12 C15 C16 121.7(12) . . ?
C12 C15 H15 119.2 . . ?
C16 C15 H15 119.2 . . ?
C19 C16 C15 119.7(11) . . ?
C19 C16 H16 120.1 . . ?
C15 C16 H16 120.1 . . ?
C18 C17 C20 122.3(13) . . ?
C18 C17 H17 118.9 . . ?
C20 C17 H17 118.9 . . ?
C17 C18 C5 118.7(13) . . ?
C17 C18 H18 120.6 . . ?
C5 C18 H18 120.6 . . ?
C16 C19 C11 119.8(13) . . ?
C16 C19 H19 120.1 . . ?
C11 C19 H19 120.1 . . ?
C17 C20 C14 122.4(12) . . ?
C17 C20 H20 118.8 . . ?
C14 C20 H20 118.8 . . ?

loop_
_geom_bond_atom_site_label_1
_geom_bond_atom_site_label_2
_geom_bond_distance
_geom_bond_site_symmetry_2
_geom_bond_publ_flag
N1 C5 1.287(14) . ?
N1 C6 1.377(14) . ?
N2 C7 1.367(14) . ?
N2 C12 1.380(15) . ?
N2 C11 1.413(15) . ?
N3 C11 1.298(15) . ?
N3 C10 1.341(14) . ?
N4 C14 1.354(14) . ?
N4 C13 1.384(14) . ?
N4 C5 1.409(14) . ?
C5 C18 1.439(16) . ?
C6 C9 1.384(15) . ?
C6 C13 1.391(14) . ?
C7 C10 1.404(15) . ?
C7 C13 1.493(14) . ?
C8 C9 1.360(16) . ?
C8 C10 1.422(14) . ?
C8 H8 0.9300 . ?
C9 H9 0.9300 . ?
C11 C19 1.441(16) . ?
C12 C15 1.355(17) . ?
C12 H12 0.9300 . ?
C14 C20 1.38(2) . ?
C14 H14 0.9300 . ?
C15 C16 1.42(2) . ?
C15 H15 0.9300 . ?
C16 C19 1.37(2) . ?
C16 H16 0.9300 . ?
C17 C18 1.32(2) . ?
C17 C20 1.35(2) . ?
C17 H17 0.9300 . ?
C18 H18 0.9300 . ?
C19 H19 0.9300 . ?
C20 H20 0.9300 . ?

loop_
_geom_torsion_atom_site_label_1
_geom_torsion_atom_site_label_2
_geom_torsion_atom_site_label_3
_geom_torsion_atom_site_label_4
_geom_torsion
_geom_torsion_site_symmetry_1
_geom_torsion_site_symmetry_2
_geom_torsion_site_symmetry_3
_geom_torsion_site_symmetry_4
_geom_torsion_publ_flag
C6 N1 C5 N4 -0.2(12) . . . . ?
C6 N1 C5 C18 -179.2(11) . . . . ?
C14 N4 C5 N1 -173.1(10) . . . . ?
C13 N4 C5 N1 1.4(11) . . . . ?
C14 N4 C5 C18 6.1(15) . . . . ?
C13 N4 C5 C18 -179.4(9) . . . . ?
C5 N1 C6 C9 179.6(10) . . . . ?
C5 N1 C6 C13 -1.1(11) . . . . ?
C12 N2 C7 C10 -179.9(11) . . . . ?
C11 N2 C7 C10 0.9(10) . . . . ?
C12 N2 C7 C13 5.4(19) . . . . ?
C11 N2 C7 C13 -173.7(11) . . . . ?
C10 C8 C9 C6 -0.8(15) . . . . ?
N1 C6 C9 C8 176.5(10) . . . . ?
C13 C6 C9 C8 -2.6(15) . . . . ?
C11 N3 C10 C7 -2.6(11) . . . . ?
C11 N3 C10 C8 173.9(10) . . . . ?
N2 C7 C10 N3 0.9(10) . . . . ?
C13 C7 C10 N3 176.9(8) . . . . ?
N2 C7 C10 C8 -175.7(9) . . . . ?
C13 C7 C10 C8 0.3(13) . . . . ?
C9 C8 C10 N3 -174.2(10) . . . . ?
C9 C8 C10 C7 1.9(15) . . . . ?
C10 N3 C11 N2 3.2(12) . . . . ?
C10 N3 C11 C19 -178.2(12) . . . . ?
C7 N2 C11 N3 -2.6(11) . . . . ?
C12 N2 C11 N3 178.1(10) . . . . ?
C7 N2 C11 C19 178.5(9) . . . . ?
C12 N2 C11 C19 -0.7(15) . . . . ?
C7 N2 C12 C15 -178.0(11) . . . . ?
C11 N2 C12 C15 1.0(16) . . . . ?
C14 N4 C13 C6 171.7(11) . . . . ?
C5 N4 C13 C6 -1.9(10) . . . . ?
C14 N4 C13 C7 -12.7(19) . . . . ?
C5 N4 C13 C7 173.6(10) . . . . ?
N1 C6 C13 N4 2.0(11) . . . . ?
C9 C6 C13 N4 -178.7(8) . . . . ?
N1 C6 C13 C7 -174.5(8) . . . . ?
C9 C6 C13 C7 4.8(14) . . . . ?
N2 C7 C13 N4 -4.5(19) . . . . ?
C10 C7 C13 N4 -178.7(10) . . . . ?
N2 C7 C13 C6 170.7(10) . . . . ?
C10 C7 C13 C6 -3.5(13) . . . . ?
C13 N4 C14 C20 -179.9(11) . . . . ?
C5 N4 C14 C20 -7.2(16) . . . . ?
N2 C12 C15 C16 0.5(18) . . . . ?
C12 C15 C16 C19 -2.4(19) . . . . ?
C20 C17 C18 C5 -2.8(19) . . . . ?
N1 C5 C18 C17 178.2(12) . . . . ?
N4 C5 C18 C17 -0.9(16) . . . . ?
C15 C16 C19 C11 2.7(19) . . . . ?
N3 C11 C19 C16 -179.8(12) . . . . ?
N2 C11 C19 C16 -1.2(17) . . . . ?
C18 C17 C20 C14 2(2) . . . . ?
N4 C14 C20 C17 3.3(19) . . . . ?
